data_4508453
loop_
_publ_author_name
'Yuan, Xiaoju'
'Zhang, Xiaoxia'
'Zhao, Hong'
'Liu, Lina'
'Wu, Benlai'

_publ_section_title
;
 Syntheses and Properties of One--Three-Dimensional Coordination Polymers
 Constructed by Metallohelicates of Purin-Containing Carboxylate
;
_journal_issue 11
_journal_name_full 'Crystal Growth &amp; Design'
_journal_page_first 4859
_journal_paper_doi 10.1021/cg401022z
_journal_volume 13
_journal_year 2013
_chemical_formula_sum 'C14 H14 Ce N9 O11'
_chemical_formula_weight 624.46
_chemical_name_systematic
; 
 ? 
;
_space_group_IT_number 11
_symmetry_cell_setting monoclinic
_symmetry_space_group_name_Hall '-P 2yb'
_symmetry_space_group_name_H-M 'P 1 21/m 1'
_atom_sites_solution_hydrogens geom
_atom_sites_solution_primary direct
_atom_sites_solution_secondary difmap
_audit_creation_method SHELXL-97
_cell_angle_alpha 90.00
_cell_angle_beta 104.527(6)
_cell_angle_gamma 90.00
_cell_formula_units_Z 2
_cell_length_a 7.5429(5)
_cell_length_b 15.1009(8)
_cell_length_c 9.1529(5)
_cell_measurement_reflns_used 2701
_cell_measurement_temperature 291(2)
_cell_measurement_theta_max 29.1728
_cell_measurement_theta_min 3.0926
_cell_volume 1009.23(11)
_computing_cell_refinement
;
CrysAlisPro, Agilent Technologies,
Version 1.171.35.11 (release 16-05-2011 CrysAlis171 .NET)
(compiled May 16 2011,17:55:39)
;
_computing_data_collection
;
CrysAlisPro, Agilent Technologies,
Version 1.171.35.11 (release 16-05-2011 CrysAlis171 .NET)
(compiled May 16 2011,17:55:39)
;
_computing_data_reduction
;
CrysAlisPro, Agilent Technologies,
Version 1.171.35.11 (release 16-05-2011 CrysAlis171 .NET)
(compiled May 16 2011,17:55:39)
;
_computing_structure_refinement 'SHELXL-97 (Sheldrick, 1997)'
_computing_structure_solution 'SHELXS-97 (Sheldrick, 1990)'
_diffrn_ambient_temperature 291(2)
_diffrn_measured_fraction_theta_full 0.990
_diffrn_measured_fraction_theta_max 0.990
_diffrn_measurement_device_type 'Xcalibur, Eos, Gemini'
_diffrn_measurement_method '\w scans'
_diffrn_radiation_monochromator graphite
_diffrn_radiation_source 'Enhance (Mo) X-ray Source'
_diffrn_radiation_type MoK\a
_diffrn_radiation_wavelength 0.71073
_diffrn_reflns_av_R_equivalents 0.0413
_diffrn_reflns_av_sigmaI/netI 0.0556
_diffrn_reflns_limit_h_max 8
_diffrn_reflns_limit_h_min -8
_diffrn_reflns_limit_k_max 17
_diffrn_reflns_limit_k_min -11
_diffrn_reflns_limit_l_max 10
_diffrn_reflns_limit_l_min -9
_diffrn_reflns_number 4169
_diffrn_reflns_theta_full 24.99
_diffrn_reflns_theta_max 24.99
_diffrn_reflns_theta_min 3.10
_exptl_absorpt_coefficient_mu 2.339
_exptl_absorpt_correction_T_max 0.659
_exptl_absorpt_correction_T_min 0.604
_exptl_absorpt_correction_type multi-scan
_exptl_absorpt_process_details CrysAlisPro
_exptl_crystal_colour colourless
_exptl_crystal_density_diffrn 2.055
_exptl_crystal_density_method 'not measured'
_exptl_crystal_description block
_exptl_crystal_F_000 614
_exptl_crystal_size_max 0.22
_exptl_crystal_size_mid 0.21
_exptl_crystal_size_min 0.18
_refine_diff_density_max 0.921
_refine_diff_density_min -1.252
_refine_diff_density_rms 0.120
_refine_ls_extinction_method none
_refine_ls_goodness_of_fit_ref 1.018
_refine_ls_hydrogen_treatment mixed
_refine_ls_matrix_type full
_refine_ls_number_parameters 172
_refine_ls_number_reflns 1824
_refine_ls_number_restraints 0
_refine_ls_restrained_S_all 1.018
_refine_ls_R_factor_all 0.0332
_refine_ls_R_factor_gt 0.0293
_refine_ls_shift/su_max 0.001
_refine_ls_shift/su_mean 0.000
_refine_ls_structure_factor_coef Fsqd
_refine_ls_weighting_details 'calc w=1/[\s^2^(Fo^2^)+(0.0217P)^2^+0.0000P] where P=(Fo^2^+2Fc^2^)/3'
_refine_ls_weighting_scheme calc
_refine_ls_wR_factor_gt 0.0597
_refine_ls_wR_factor_ref 0.0618
_reflns_number_gt 1683
_reflns_number_total 1824
_reflns_threshold_expression >2sigma(I)
_cod_data_source_file cg401022z_si_001.cif
_cod_data_source_block 2
_cod_original_cell_volume 1009.23(10)
_cod_original_sg_symbol_H-M ' P2(1)/m'
_cod_database_code 4508453

loop_
_symmetry_equiv_pos_as_xyz
'x, y, z'
'-x, y+1/2, -z'
'-x, -y, -z'
'x, -y-1/2, z'

loop_
_atom_site_label
_atom_site_type_symbol
_atom_site_fract_x
_atom_site_fract_y
_atom_site_fract_z
_atom_site_U_iso_or_equiv
_atom_site_adp_type
_atom_site_occupancy
_atom_site_symmetry_multiplicity
_atom_site_calc_flag
_atom_site_refinement_flags
Ce1 Ce 0.60635(4) 0.2500 0.63161(3) 0.01627(11) Uani 1 2 d S
O1 O 0.6992(4) 0.09490(17) 0.7222(3) 0.0265(6) Uani 1 1 d .
O2 O 0.5586(4) -0.1509(2) 0.5918(3) 0.0343(7) Uani 1 1 d .
O3 O 0.6826(3) -0.14285(17) 0.3986(3) 0.0264(6) Uani 1 1 d .
O4 O 0.8302(4) 0.32122(18) 0.4806(3) 0.0351(7) Uani 1 1 d .
O5 O 0.9832(6) 0.2500 0.3467(5) 0.0485(12) Uani 1 2 d S
O6 O 0.9238(6) 0.2500 0.8033(5) 0.0419(13) Uani 1 2 d S
O7 O 0.5386(6) 0.2500 0.8823(4) 0.0336(11) Uani 1 2 d S
N1 N 0.6615(4) 0.0956(2) 1.0467(3) 0.0274(8) Uani 1 1 d .
N2 N 0.7429(4) -0.0265(2) 1.1878(3) 0.0271(8) Uani 1 1 d .
H2 H 0.7601 -0.0624 1.2658 0.033 Uiso 1 1 calc R
N3 N 0.8528(5) -0.1186(2) 1.0100(3) 0.0291(8) Uani 1 1 d .
N4 N 0.8140(4) -0.04560(19) 0.7730(3) 0.0189(7) Uani 1 1 d .
N5 N 0.8837(6) 0.2500 0.4346(5) 0.0260(11) Uani 1 2 d S
C1 C 0.6728(6) 0.0570(3) 1.1780(4) 0.0283(9) Uani 1 1 d .
H1 H 0.6355 0.0850 1.2583 0.034 Uiso 1 1 calc R
C2 C 0.7813(5) -0.0433(3) 1.0519(4) 0.0234(9) Uani 1 1 d .
C3 C 0.7301(5) 0.0318(2) 0.9669(4) 0.0191(8) Uani 1 1 d .
C4 C 0.7428(5) 0.0337(2) 0.8144(4) 0.0172(8) Uani 1 1 d .
C5 C 0.8641(5) -0.1154(3) 0.8689(4) 0.0253(9) Uani 1 1 d .
H5 H 0.9114 -0.1662 0.8305 0.030 Uiso 1 1 calc R
C6 C 0.8230(5) -0.0573(2) 0.6158(4) 0.0220(9) Uani 1 1 d .
H6A H 0.9454 -0.0804 0.6142 0.026 Uiso 1 1 calc R
H6B H 0.8070 0.0008 0.5643 0.026 Uiso 1 1 calc R
C7 C 0.6756(5) -0.1214(2) 0.5301(4) 0.0213(8) Uani 1 1 d .
H6C H 0.975(6) 0.289(2) 0.841(4) 0.032 Uiso 1 1 d .
H7A H 0.576(5) 0.292(2) 0.943(4) 0.032 Uiso 1 1 d .

loop_
_atom_site_aniso_label
_atom_site_aniso_U_11
_atom_site_aniso_U_22
_atom_site_aniso_U_33
_atom_site_aniso_U_23
_atom_site_aniso_U_13
_atom_site_aniso_U_12
Ce1 0.02133(19) 0.01635(18) 0.01077(16) 0.000 0.00333(11) 0.000
O1 0.0411(17) 0.0202(14) 0.0183(14) 0.0059(11) 0.0079(12) 0.0051(13)
O2 0.0355(16) 0.0484(19) 0.0212(15) -0.0070(13) 0.0114(12) -0.0188(15)
O3 0.0352(16) 0.0306(15) 0.0142(14) -0.0025(11) 0.0078(11) -0.0050(13)
O4 0.0429(17) 0.0281(16) 0.0411(18) 0.0043(14) 0.0235(14) 0.0089(15)
O5 0.061(3) 0.045(3) 0.055(3) 0.000 0.045(3) 0.000
O6 0.040(3) 0.023(2) 0.047(3) 0.000 -0.017(2) 0.000
O7 0.064(3) 0.021(2) 0.017(2) 0.000 0.012(2) 0.000
N1 0.0316(19) 0.0286(18) 0.0230(18) -0.0037(14) 0.0084(14) -0.0025(16)
N2 0.036(2) 0.0310(19) 0.0148(16) 0.0046(14) 0.0079(14) -0.0050(17)
N3 0.038(2) 0.0271(19) 0.0202(18) 0.0057(14) 0.0037(15) 0.0008(17)
N4 0.0251(17) 0.0176(16) 0.0133(15) -0.0014(12) 0.0037(12) -0.0018(14)
N5 0.029(3) 0.032(3) 0.019(2) 0.000 0.010(2) 0.000
C1 0.034(2) 0.034(2) 0.020(2) -0.0062(17) 0.0119(17) -0.007(2)
C2 0.021(2) 0.028(2) 0.018(2) -0.0003(16) 0.0003(15) -0.0062(18)
C3 0.019(2) 0.020(2) 0.0168(19) 0.0004(15) 0.0028(15) -0.0037(17)
C4 0.017(2) 0.0168(19) 0.0161(18) -0.0011(15) 0.0019(14) -0.0086(17)
C5 0.033(2) 0.017(2) 0.025(2) 0.0004(16) 0.0045(17) 0.0041(18)
C6 0.028(2) 0.023(2) 0.0173(19) -0.0030(15) 0.0093(16) -0.0040(18)
C7 0.022(2) 0.022(2) 0.017(2) 0.0004(15) 0.0005(16) 0.0000(18)

loop_
_atom_type_symbol
_atom_type_description
_atom_type_scat_dispersion_real
_atom_type_scat_dispersion_imag
_atom_type_scat_source
C C 0.0033 0.0016 'International Tables Vol C Tables 4.2.6.8 and 6.1.1.4'
H H 0.0000 0.0000 'International Tables Vol C Tables 4.2.6.8 and 6.1.1.4'
Ce Ce -0.2486 2.6331 'International Tables Vol C Tables 4.2.6.8 and 6.1.1.4'
N N 0.0061 0.0033 'International Tables Vol C Tables 4.2.6.8 and 6.1.1.4'
O O 0.0106 0.0060 'International Tables Vol C Tables 4.2.6.8 and 6.1.1.4'

loop_
_geom_angle_atom_site_label_1
_geom_angle_atom_site_label_2
_geom_angle_atom_site_label_3
_geom_angle
_geom_angle_site_symmetry_1
_geom_angle_site_symmetry_3
O7 Ce1 O6 78.81(16) . .
O7 Ce1 O1 78.47(7) . .
O6 Ce1 O1 69.65(6) . .
O7 Ce1 O1 78.47(7) . 4_565
O6 Ce1 O1 69.65(6) . 4_565
O1 Ce1 O1 136.20(12) . 4_565
O7 Ce1 O2 124.26(10) . 3_656
O6 Ce1 O2 133.48(10) . 3_656
O1 Ce1 O2 76.20(9) . 3_656
O1 Ce1 O2 146.64(9) 4_565 3_656
O7 Ce1 O2 124.26(9) . 2_656
O6 Ce1 O2 133.48(10) . 2_656
O1 Ce1 O2 146.64(9) . 2_656
O1 Ce1 O2 76.20(9) 4_565 2_656
O2 Ce1 O2 70.71(13) 3_656 2_656
O7 Ce1 O4 141.93(10) . .
O6 Ce1 O4 72.28(13) . .
O1 Ce1 O4 112.67(8) . .
O1 Ce1 O4 68.64(8) 4_565 .
O2 Ce1 O4 93.75(9) 3_656 .
O2 Ce1 O4 66.29(8) 2_656 .
O7 Ce1 O4 141.93(10) . 4_565
O6 Ce1 O4 72.28(13) . 4_565
O1 Ce1 O4 68.64(8) . 4_565
O1 Ce1 O4 112.67(8) 4_565 4_565
O2 Ce1 O4 66.29(8) 3_656 4_565
O2 Ce1 O4 93.75(9) 2_656 4_565
O4 Ce1 O4 47.65(12) . 4_565
O7 Ce1 O3 75.11(10) . 3_656
O6 Ce1 O3 133.56(9) . 3_656
O1 Ce1 O3 67.92(8) . 3_656
O1 Ce1 O3 138.39(8) 4_565 3_656
O2 Ce1 O3 49.44(8) 3_656 3_656
O2 Ce1 O3 92.89(9) 2_656 3_656
O4 Ce1 O3 142.92(8) . 3_656
O4 Ce1 O3 107.98(8) 4_565 3_656
O7 Ce1 O3 75.11(10) . 2_656
O6 Ce1 O3 133.56(9) . 2_656
O1 Ce1 O3 138.39(8) . 2_656
O1 Ce1 O3 67.92(8) 4_565 2_656
O2 Ce1 O3 92.89(8) 3_656 2_656
O2 Ce1 O3 49.44(7) 2_656 2_656
O4 Ce1 O3 107.98(8) . 2_656
O4 Ce1 O3 142.92(8) 4_565 2_656
O3 Ce1 O3 74.53(11) 3_656 2_656
O7 Ce1 C7 99.94(11) . 3_656
O6 Ce1 C7 139.37(7) . 3_656
O1 Ce1 C7 70.35(9) . 3_656
O1 Ce1 C7 150.59(9) 4_565 3_656
O2 Ce1 C7 24.48(9) 3_656 3_656
O2 Ce1 C7 80.96(10) 2_656 3_656
O4 Ce1 C7 118.13(9) . 3_656
O4 Ce1 C7 86.89(9) 4_565 3_656
O3 Ce1 C7 24.96(9) 3_656 3_656
O3 Ce1 C7 83.19(9) 2_656 3_656
O7 Ce1 C7 99.94(11) . 2_656
O6 Ce1 C7 139.37(7) . 2_656
O1 Ce1 C7 150.59(9) . 2_656
O1 Ce1 C7 70.34(9) 4_565 2_656
O2 Ce1 C7 80.96(10) 3_656 2_656
O2 Ce1 C7 24.48(9) 2_656 2_656
O4 Ce1 C7 86.89(9) . 2_656
O4 Ce1 C7 118.12(9) 4_565 2_656
O3 Ce1 C7 83.19(9) 3_656 2_656
O3 Ce1 C7 24.96(9) 2_656 2_656
C7 Ce1 C7 81.19(14) 3_656 2_656
C4 O1 Ce1 157.0(2) . .
C7 O2 Ce1 95.9(2) . 3_656
C7 O3 Ce1 91.5(2) . 3_656
N5 O4 Ce1 97.3(2) . .
Ce1 O6 H6C 126(3) . .
Ce1 O7 H7A 120(3) . .
C1 N1 C3 103.1(3) . .
C1 N2 C2 106.2(3) . .
C1 N2 H2 126.9 . .
C2 N2 H2 126.9 . .
C5 N3 C2 112.1(3) . .
C5 N4 C4 123.4(3) . .
C5 N4 C6 117.6(3) . .
C4 N4 C6 118.8(3) . .
O5 N5 O4 121.2(2) . 4_565
O5 N5 O4 121.2(2) . .
O4 N5 O4 117.5(4) 4_565 .
N1 C1 N2 113.9(3) . .
N1 C1 H1 123.1 . .
N2 C1 H1 123.1 . .
N3 C2 N2 127.1(3) . .
N3 C2 C3 127.4(3) . .
N2 C2 C3 105.5(3) . .
C2 C3 N1 111.4(3) . .
C2 C3 C4 119.5(3) . .
N1 C3 C4 129.0(3) . .
O1 C4 N4 120.5(3) . .
O1 C4 C3 127.7(3) . .
N4 C4 C3 111.8(3) . .
N3 C5 N4 125.7(4) . .
N3 C5 H5 117.1 . .
N4 C5 H5 117.1 . .
N4 C6 C7 111.8(3) . .
N4 C6 H6A 109.2 . .
C7 C6 H6A 109.2 . .
N4 C6 H6B 109.2 . .
C7 C6 H6B 109.2 . .
H6A C6 H6B 107.9 . .
O2 C7 O3 123.1(3) . .
O2 C7 C6 120.0(3) . .
O3 C7 C6 116.9(3) . .
O2 C7 Ce1 59.58(19) . 3_656
O3 C7 Ce1 63.53(19) . 3_656
C6 C7 Ce1 178.5(2) . 3_656

loop_
_geom_bond_atom_site_label_1
_geom_bond_atom_site_label_2
_geom_bond_distance
_geom_bond_site_symmetry_2
Ce1 O7 2.472(4) .
Ce1 O6 2.513(4) .
Ce1 O1 2.524(2) .
Ce1 O1 2.524(2) 4_565
Ce1 O2 2.587(3) 3_656
Ce1 O2 2.587(3) 2_656
Ce1 O4 2.662(3) .
Ce1 O4 2.662(3) 4_565
Ce1 O3 2.672(3) 3_656
Ce1 O3 2.672(3) 2_656
Ce1 C7 2.984(4) 3_656
Ce1 C7 2.984(4) 2_656
O1 C4 1.239(4) .
O2 C7 1.243(4) .
O2 Ce1 2.587(3) 3_656
O3 C7 1.260(4) .
O3 Ce1 2.672(3) 3_656
O4 N5 1.258(3) .
O5 N5 1.230(6) .
O6 H6C 0.74(4) .
O7 H7A 0.85(3) .
N1 C1 1.318(5) .
N1 C3 1.385(5) .
N2 C1 1.362(5) .
N2 C2 1.369(4) .
N2 H2 0.8800 .
N3 C5 1.317(5) .
N3 C2 1.354(5) .
N4 C5 1.363(4) .
N4 C4 1.403(4) .
N4 C6 1.468(4) .
N5 O4 1.258(3) 4_565
C1 H1 0.9500 .
C2 C3 1.375(5) .
C3 C4 1.424(5) .
C5 H5 0.9500 .
C6 C7 1.533(5) .
C6 H6A 0.9900 .
C6 H6B 0.9900 .
C7 Ce1 2.984(4) 3_656

loop_
_geom_hbond_atom_site_label_D
_geom_hbond_atom_site_label_H
_geom_hbond_atom_site_label_A
_geom_hbond_distance_DH
_geom_hbond_distance_HA
_geom_hbond_distance_DA
_geom_hbond_angle_DHA
_geom_hbond_site_symmetry_A
O7 H7A N1 0.85(3) 1.97(3) 2.804(4) 168(4) 4_565
O6 H6C N3 0.74(4) 2.15(4) 2.873(4) 167(4) 2_757
N2 H2 O3 0.88 1.91 2.731(4) 154.4 1_556

loop_
_geom_torsion_atom_site_label_1
_geom_torsion_atom_site_label_2
_geom_torsion_atom_site_label_3
_geom_torsion_atom_site_label_4
_geom_torsion
_geom_torsion_site_symmetry_1
_geom_torsion_site_symmetry_4
O7 Ce1 O1 C4 -17.1(6) . .
O6 Ce1 O1 C4 65.1(6) . .
O1 Ce1 O1 C4 42.4(7) 4_565 .
O2 Ce1 O1 C4 -147.0(6) 3_656 .
O2 Ce1 O1 C4 -154.4(6) 2_656 .
O4 Ce1 O1 C4 124.7(6) . .
O4 Ce1 O1 C4 143.4(6) 4_565 .
O3 Ce1 O1 C4 -95.5(6) 3_656 .
O3 Ce1 O1 C4 -68.4(7) 2_656 .
C7 Ce1 O1 C4 -122.1(6) 3_656 .
C7 Ce1 O1 C4 -106.9(6) 2_656 .
O7 Ce1 O4 N5 127.1(3) . .
O6 Ce1 O4 N5 84.7(3) . .
O1 Ce1 O4 N5 26.6(3) . .
O1 Ce1 O4 N5 159.2(3) 4_565 .
O2 Ce1 O4 N5 -50.0(3) 3_656 .
O2 Ce1 O4 N5 -117.0(3) 2_656 .
O4 Ce1 O4 N5 2.8(3) 4_565 .
O3 Ce1 O4 N5 -56.3(3) 3_656 .
O3 Ce1 O4 N5 -144.2(3) 2_656 .
C7 Ce1 O4 N5 -52.4(3) 3_656 .
C7 Ce1 O4 N5 -130.7(3) 2_656 .
Ce1 O4 N5 O5 174.4(5) . .
Ce1 O4 N5 O4 -5.0(5) . 4_565
C3 N1 C1 N2 -0.2(4) . .
C2 N2 C1 N1 0.4(4) . .
C5 N3 C2 N2 176.7(4) . .
C5 N3 C2 C3 -2.6(6) . .
C1 N2 C2 N3 -179.8(4) . .
C1 N2 C2 C3 -0.4(4) . .
N3 C2 C3 N1 179.7(4) . .
N2 C2 C3 N1 0.3(4) . .
N3 C2 C3 C4 3.0(6) . .
N2 C2 C3 C4 -176.4(3) . .
C1 N1 C3 C2 -0.1(4) . .
C1 N1 C3 C4 176.2(4) . .
Ce1 O1 C4 N4 -168.1(4) . .
Ce1 O1 C4 C3 12.0(9) . .
C5 N4 C4 O1 -179.9(3) . .
C6 N4 C4 O1 -4.5(5) . .
C5 N4 C4 C3 0.1(5) . .
C6 N4 C4 C3 175.4(3) . .
C2 C3 C4 O1 178.4(4) . .
N1 C3 C4 O1 2.4(6) . .
C2 C3 C4 N4 -1.5(5) . .
N1 C3 C4 N4 -177.5(3) . .
C2 N3 C5 N4 0.9(5) . .
C4 N4 C5 N3 0.2(6) . .
C6 N4 C5 N3 -175.1(4) . .
C5 N4 C6 C7 69.9(4) . .
C4 N4 C6 C7 -105.7(3) . .
Ce1 O2 C7 O3 0.3(4) 3_656 .
Ce1 O2 C7 C6 -178.3(3) 3_656 .
Ce1 O3 C7 O2 -0.3(4) 3_656 .
Ce1 O3 C7 C6 178.4(3) 3_656 .
N4 C6 C7 O2 5.5(5) . .
N4 C6 C7 O3 -173.3(3) . .
N4 C6 C7 Ce1 -67(10) . 3_656
